data_2240919
loop_
_publ_author_name
'Fathimunnisa, M.'
'Manikandan, H.'
'Selvanayagam, S.'
'Sridhar, B.'

_publ_section_title
;
 Crystal structure of
 2'-[(2',4'-difluorobiphenyl-4-yl)carbonyl]-1'-phenyl-1',2',5',6',7',7a'-hexahydrospiro[indole-3,3'-pyrrolizin]-2(1<i>H</i>)-one
;
_journal_coeditor_code GK2637
_journal_issue 8
_journal_name_full 'Acta Crystallographica Section E'
_journal_page_first 915
_journal_page_last 918
_journal_paper_doi 10.1107/S2056989015012931
_journal_volume 71
_journal_year 2015
_chemical_formula_iupac 'C33 H26 F2 N2 O2'
_chemical_formula_moiety 'C33 H26 F2 N2 O2'
_chemical_formula_sum 'C33 H26 F2 N2 O2'
_chemical_formula_weight 520.56
_chemical_melting_point 451
_chemical_name_systematic
2'-[(2',4'-Difluorobiphenyl-4-yl)carbonyl]-1'-phenyl-1',2',5',6',7',7a'-hexahydrospiro[indole-3,3'-pyrrolizin]-2(1<i>H</i>)-one
_space_group_crystal_system monoclinic
_space_group_IT_number 14
_space_group_name_Hall '-P 2yn'
_space_group_name_H-M_alt 'P 1 21/n 1'
_symmetry_space_group_name_Hall '-P 2yn'
_symmetry_space_group_name_H-M 'P 1 21/n 1'
_atom_sites_solution_hydrogens geom
_audit_creation_method SHELXL-2014/7
_cell_angle_alpha 90
_cell_angle_beta 98.805(2)
_cell_angle_gamma 90
_cell_formula_units_Z 4
_cell_length_a 12.6019(13)
_cell_length_b 9.3128(10)
_cell_length_c 22.441(2)
_cell_measurement_reflns_used 18178
_cell_measurement_temperature 292(2)
_cell_measurement_theta_max 27.2
_cell_measurement_theta_min 2.2
_cell_volume 2602.6(5)
_computing_cell_refinement
;
SAINT (Bruker, 2001)
;
_computing_data_collection
;
SMART (Bruker, 2001)
;
_computing_data_reduction
;
SAINT (Bruker, 2001)
;
_computing_molecular_graphics
;
ORTEP-3 for Windows (Farrugia, 2012) and PLATON (Spek, 2009)
;
_computing_publication_material
;
SHELXL2014 (Sheldrick, 2015) and PLATON (Spek, 2009)
;
_computing_structure_refinement
;
SHELXL2014 (Sheldrick, 2015)
;
_computing_structure_solution
;
SHELXS97 (Sheldrick, 2008)
;
_diffrn_ambient_temperature 292(2)
_diffrn_measured_fraction_theta_full 1.000
_diffrn_measured_fraction_theta_max 0.972
_diffrn_measurement_device_type 'Bruker SMART APEX CCD area-detector'
_diffrn_measurement_method '\w scans'
_diffrn_radiation_source 'fine-focus sealed tube'
_diffrn_radiation_type MoK\a
_diffrn_radiation_wavelength 0.71073
_diffrn_reflns_av_R_equivalents 0.0248
_diffrn_reflns_limit_h_max 16
_diffrn_reflns_limit_h_min -16
_diffrn_reflns_limit_k_max 12
_diffrn_reflns_limit_k_min -12
_diffrn_reflns_limit_l_max 29
_diffrn_reflns_limit_l_min -29
_diffrn_reflns_number 29662
_diffrn_reflns_theta_full 25.242
_diffrn_reflns_theta_max 28.325
_diffrn_reflns_theta_min 1.749
_exptl_absorpt_coefficient_mu 0.093
_exptl_absorpt_correction_type none
_exptl_crystal_colour brown
_exptl_crystal_density_diffrn 1.329
_exptl_crystal_density_method 'not measured'
_exptl_crystal_description block
_exptl_crystal_F_000 1088
_exptl_crystal_size_max 0.22
_exptl_crystal_size_mid 0.20
_exptl_crystal_size_min 0.18
_refine_diff_density_max 0.302
_refine_diff_density_min -0.203
_refine_ls_extinction_method none
_refine_ls_goodness_of_fit_ref 1.039
_refine_ls_hydrogen_treatment constr
_refine_ls_matrix_type full
_refine_ls_number_parameters 356
_refine_ls_number_reflns 6300
_refine_ls_number_restraints 4
_refine_ls_restrained_S_all 1.052
_refine_ls_R_factor_all 0.0726
_refine_ls_R_factor_gt 0.0565
_refine_ls_shift/su_max 0.000
_refine_ls_shift/su_mean 0.000
_refine_ls_structure_factor_coef Fsqd
_refine_ls_weighting_details 'w=1/[\s^2^(Fo^2^)+(0.0756P)^2^+0.7147P] where P=(Fo^2^+2Fc^2^)/3'
_refine_ls_weighting_scheme calc
_refine_ls_wR_factor_gt 0.1435
_refine_ls_wR_factor_ref 0.1549
_reflns_number_gt 4886
_reflns_number_total 6300
_reflns_threshold_expression 'I > 2\s(I)'
_cod_data_source_file gk2637sup1.cif
_cod_data_source_block I
_cod_database_code 2240919
_shelx_space_group_comment
;
The symmetry employed for this shelxl refinement is uniquely defined
by the following loop, which should always be used as a source of
symmetry information in preference to the above space-group names.
They are only intended as comments.
;

loop_
_space_group_symop_operation_xyz
'x, y, z'
'-x+1/2, y+1/2, -z+1/2'
'-x, -y, -z'
'x-1/2, -y-1/2, z-1/2'

loop_
_atom_site_type_symbol
_atom_site_label
_atom_site_fract_x
_atom_site_fract_y
_atom_site_fract_z
_atom_site_U_iso_or_equiv
_atom_site_adp_type
_atom_site_calc_flag
_atom_site_occupancy
_atom_site_disorder_assembly
_atom_site_disorder_group
F F1 1.42983(13) -0.1726(2) 0.03334(8) 0.1156(6) Uani d 1 . .
F F2 1.15354(12) -0.15319(15) 0.14980(7) 0.0922(5) Uani d 1 . .
O O1 0.75919(11) 0.28958(15) 0.18945(6) 0.0609(4) Uani d 1 . .
O O2 0.86504(9) 0.55718(14) 0.00609(5) 0.0492(3) Uani d 1 . .
N N1 0.78219(10) 0.71854(14) 0.10329(6) 0.0426(3) Uani d 1 . .
N N2 1.01135(10) 0.54887(15) 0.08094(6) 0.0457(3) Uani d 1 . .
H H2 1.0612 0.5404 0.0589 0.055 Uiso calc 1 . .
C C1 1.21887(15) 0.0862(2) 0.03545(9) 0.0555(4) Uani d 1 . .
H H1 1.1947 0.1707 0.0158 0.067 Uiso calc 1 . .
C C2 1.30872(17) 0.0194(3) 0.01994(10) 0.0692(6) Uani d 1 . .
H H2A 1.3453 0.0587 -0.0092 0.083 Uiso calc 1 . .
C C3 1.34241(18) -0.1056(3) 0.04851(11) 0.0738(6) Uani d 1 . .
C C4 1.29191(19) -0.1656(3) 0.09195(12) 0.0755(6) Uani d 1 . .
H H4 1.3160 -0.2509 0.1109 0.091 Uiso calc 1 . .
C C5 1.20386(16) -0.0946(2) 0.10660(10) 0.0595(5) Uani d 1 . .
C C6 1.16360(13) 0.03136(17) 0.07927(8) 0.0463(4) Uani d 1 . .
C C7 1.06742(13) 0.10538(17) 0.09596(8) 0.0439(4) Uani d 1 . .
C C8 1.05427(14) 0.1245(2) 0.15593(8) 0.0515(4) Uani d 1 . .
H H8 1.1059 0.0888 0.1864 0.062 Uiso calc 1 . .
C C9 0.96640(14) 0.19527(19) 0.17080(8) 0.0495(4) Uani d 1 . .
H H9 0.9587 0.2058 0.2111 0.059 Uiso calc 1 . .
C C10 0.88866(13) 0.25143(16) 0.12608(7) 0.0416(3) Uani d 1 . .
C C11 0.90091(13) 0.23278(17) 0.06626(7) 0.0444(4) Uani d 1 . .
H H11 0.8496 0.2694 0.0359 0.053 Uiso calc 1 . .
C C12 0.98902(13) 0.16000(17) 0.05137(8) 0.0450(4) Uani d 1 . .
H H12 0.9958 0.1475 0.0110 0.054 Uiso calc 1 . .
C C13 0.79685(13) 0.33090(17) 0.14605(7) 0.0422(3) Uani d 1 . .
C C14 0.75582(11) 0.46789(16) 0.11342(7) 0.0370(3) Uani d 1 . .
H H14 0.7254 0.4442 0.0718 0.044 Uiso calc 1 . .
C C15 0.67061(12) 0.54637(17) 0.14317(7) 0.0396(3) Uani d 1 . .
H H15 0.6977 0.5545 0.1864 0.048 Uiso calc 1 . .
C C16 0.67149(12) 0.69620(18) 0.11570(7) 0.0442(4) Uani d 1 . .
H H16 0.6214 0.6992 0.0777 0.053 Uiso calc 1 . .
C C17 0.64921(16) 0.8225(2) 0.15536(10) 0.0655(5) Uani d 1 . .
H H17A 0.6160 0.7899 0.1892 0.079 Uiso calc 0.429(4) A 1
H H17B 0.6022 0.8918 0.1324 0.079 Uiso calc 0.429(4) A 1
H H17C 0.5767 0.8579 0.1433 0.079 Uiso calc 0.571(4) A 2
H H17D 0.6573 0.7934 0.1973 0.079 Uiso calc 0.571(4) A 2
C C18 0.7598(4) 0.8885(6) 0.1772(2) 0.0596(8) Uani d 0.429(4) A 1
H H18A 0.7543 0.9919 0.1808 0.072 Uiso calc 0.429(4) A 1
H H18B 0.7901 0.8494 0.2162 0.072 Uiso calc 0.429(4) A 1
C C18' 0.7266(3) 0.9325(4) 0.14717(19) 0.0596(8) Uani d 0.571(4) A 2
H H18C 0.7450 0.9886 0.1837 0.072 Uiso calc 0.571(4) A 2
H H18D 0.6981 0.9965 0.1145 0.072 Uiso calc 0.571(4) A 2
C C19 0.82659(15) 0.85131(19) 0.13188(10) 0.0574(5) Uani d 1 . .
H H19A 0.9004 0.8368 0.1506 0.069 Uiso calc 0.429(4) A 1
H H19B 0.8247 0.9274 0.1022 0.069 Uiso calc 0.429(4) A 1
H H19C 0.8629 0.9068 0.1045 0.069 Uiso calc 0.571(4) A 2
H H19D 0.8768 0.8308 0.1681 0.069 Uiso calc 0.571(4) A 2
C C20 0.84415(12) 0.58513(16) 0.11279(7) 0.0364(3) Uani d 1 . .
C C21 0.56087(12) 0.47812(19) 0.13646(7) 0.0436(4) Uani d 1 . .
C C22 0.51065(14) 0.4564(2) 0.18619(8) 0.0533(4) Uani d 1 . .
H H22 0.5462 0.4800 0.2244 0.064 Uiso calc 1 . .
C C23 0.40755(16) 0.3997(2) 0.17992(11) 0.0683(6) Uani d 1 . .
H H23 0.3746 0.3860 0.2138 0.082 Uiso calc 1 . .
C C24 0.35447(16) 0.3642(3) 0.12446(11) 0.0729(6) Uani d 1 . .
H H24 0.2856 0.3259 0.1204 0.088 Uiso calc 1 . .
C C25 0.40302(17) 0.3850(3) 0.07466(11) 0.0801(7) Uani d 1 . .
H H25 0.3667 0.3616 0.0366 0.096 Uiso calc 1 . .
C C26 0.50557(16) 0.4405(3) 0.08058(9) 0.0691(6) Uani d 1 . .
H H26 0.5381 0.4528 0.0464 0.083 Uiso calc 1 . .
C C27 0.90604(12) 0.56227(16) 0.05899(7) 0.0388(3) Uani d 1 . .
C C28 1.02933(13) 0.55045(17) 0.14422(8) 0.0441(4) Uani d 1 . .
C C29 1.12487(15) 0.5294(2) 0.18212(10) 0.0608(5) Uani d 1 . .
H H29 1.1885 0.5134 0.1670 0.073 Uiso calc 1 . .
C C30 1.12263(17) 0.5329(3) 0.24354(10) 0.0714(6) Uani d 1 . .
H H30 1.1858 0.5176 0.2701 0.086 Uiso calc 1 . .
C C31 1.02894(18) 0.5586(2) 0.26619(9) 0.0666(6) Uani d 1 . .
H H31 1.0297 0.5612 0.3077 0.080 Uiso calc 1 . .
C C32 0.93354(15) 0.5804(2) 0.22761(8) 0.0520(4) Uani d 1 . .
H H32 0.8702 0.5983 0.2429 0.062 Uiso calc 1 . .
C C33 0.93381(12) 0.57534(16) 0.16614(7) 0.0399(3) Uani d 1 . .

loop_
_atom_site_aniso_label
_atom_site_aniso_U_11
_atom_site_aniso_U_22
_atom_site_aniso_U_33
_atom_site_aniso_U_12
_atom_site_aniso_U_13
_atom_site_aniso_U_23
F1 0.0836(10) 0.1401(15) 0.1255(13) 0.0590(10) 0.0234(9) -0.0066(11)
F2 0.1023(10) 0.0606(8) 0.1199(12) 0.0165(7) 0.0365(9) 0.0358(7)
O1 0.0647(8) 0.0607(8) 0.0624(8) 0.0027(6) 0.0259(6) 0.0170(6)
O2 0.0497(7) 0.0612(7) 0.0390(6) 0.0094(5) 0.0141(5) 0.0031(5)
N1 0.0406(7) 0.0391(7) 0.0500(7) 0.0036(5) 0.0127(6) -0.0004(6)
N2 0.0352(7) 0.0518(8) 0.0534(8) 0.0014(6) 0.0169(6) 0.0000(6)
C1 0.0533(10) 0.0548(10) 0.0576(11) 0.0060(8) 0.0059(8) 0.0008(8)
C2 0.0567(12) 0.0838(15) 0.0681(13) 0.0105(11) 0.0127(10) -0.0012(11)
C3 0.0564(12) 0.0861(16) 0.0771(15) 0.0250(11) 0.0040(11) -0.0130(12)
C4 0.0725(14) 0.0603(13) 0.0888(16) 0.0262(11) -0.0034(12) 0.0028(11)
C5 0.0590(11) 0.0476(10) 0.0704(12) 0.0051(9) 0.0048(9) 0.0062(9)
C6 0.0427(8) 0.0398(8) 0.0538(9) 0.0012(7) -0.0011(7) -0.0036(7)
C7 0.0421(8) 0.0341(8) 0.0542(9) -0.0016(6) 0.0035(7) -0.0007(7)
C8 0.0502(9) 0.0526(10) 0.0488(9) 0.0065(8) -0.0017(7) 0.0067(8)
C9 0.0538(10) 0.0495(9) 0.0444(9) 0.0028(8) 0.0054(7) 0.0051(7)
C10 0.0428(8) 0.0335(7) 0.0479(9) -0.0024(6) 0.0055(7) 0.0022(6)
C11 0.0464(9) 0.0381(8) 0.0457(9) 0.0027(7) -0.0022(7) -0.0012(7)
C12 0.0501(9) 0.0391(8) 0.0445(9) 0.0023(7) 0.0027(7) -0.0037(7)
C13 0.0411(8) 0.0418(8) 0.0437(8) -0.0059(6) 0.0065(6) 0.0008(7)
C14 0.0335(7) 0.0415(8) 0.0369(7) -0.0009(6) 0.0083(6) -0.0002(6)
C15 0.0329(7) 0.0515(9) 0.0352(7) 0.0002(6) 0.0075(6) -0.0035(6)
C16 0.0377(8) 0.0491(9) 0.0464(9) 0.0063(7) 0.0086(6) -0.0045(7)
C17 0.0613(12) 0.0610(12) 0.0785(14) 0.0111(9) 0.0248(10) -0.0178(10)
C18 0.081(2) 0.0434(17) 0.059(2) 0.0007(14) 0.0238(18) -0.0071(13)
C18' 0.081(2) 0.0434(17) 0.059(2) 0.0007(14) 0.0238(18) -0.0071(13)
C19 0.0568(10) 0.0402(9) 0.0761(13) -0.0026(8) 0.0127(9) -0.0041(8)
C20 0.0360(7) 0.0383(8) 0.0361(7) 0.0008(6) 0.0100(6) 0.0007(6)
C21 0.0337(7) 0.0528(9) 0.0453(8) 0.0018(7) 0.0096(6) -0.0011(7)
C22 0.0433(9) 0.0679(12) 0.0514(10) -0.0011(8) 0.0159(7) -0.0054(8)
C23 0.0537(11) 0.0800(14) 0.0789(14) -0.0079(10) 0.0350(10) -0.0065(11)
C24 0.0433(10) 0.0815(15) 0.0966(17) -0.0167(10) 0.0188(11) -0.0200(13)
C25 0.0536(12) 0.114(2) 0.0702(14) -0.0231(13) 0.0027(10) -0.0201(13)
C26 0.0494(10) 0.1077(18) 0.0503(11) -0.0186(11) 0.0077(8) -0.0067(11)
C27 0.0398(8) 0.0361(7) 0.0433(8) 0.0023(6) 0.0151(6) 0.0034(6)
C28 0.0390(8) 0.0403(8) 0.0528(9) -0.0031(6) 0.0062(7) 0.0032(7)
C29 0.0388(9) 0.0633(12) 0.0782(13) 0.0002(8) 0.0025(9) 0.0065(10)
C30 0.0536(11) 0.0810(15) 0.0715(14) -0.0087(10) -0.0167(10) 0.0174(11)
C31 0.0689(13) 0.0795(14) 0.0469(10) -0.0198(11) -0.0051(9) 0.0107(9)
C32 0.0521(10) 0.0615(11) 0.0420(9) -0.0122(8) 0.0061(7) 0.0022(8)
C33 0.0369(7) 0.0389(8) 0.0441(8) -0.0050(6) 0.0069(6) 0.0019(6)

loop_
_atom_type_symbol
_atom_type_description
_atom_type_scat_dispersion_real
_atom_type_scat_dispersion_imag
_atom_type_scat_source
C C 0.0033 0.0016 'International Tables Vol C Tables 4.2.6.8 and 6.1.1.4'
H H 0.0000 0.0000 'International Tables Vol C Tables 4.2.6.8 and 6.1.1.4'
N N 0.0061 0.0033 'International Tables Vol C Tables 4.2.6.8 and 6.1.1.4'
O O 0.0106 0.0060 'International Tables Vol C Tables 4.2.6.8 and 6.1.1.4'
F F 0.0171 0.0103 'International Tables Vol C Tables 4.2.6.8 and 6.1.1.4'

loop_
_geom_angle_atom_site_label_1
_geom_angle_atom_site_label_2
_geom_angle_atom_site_label_3
_geom_angle
C19 N1 C20 119.52(13)
C19 N1 C16 110.16(13)
C20 N1 C16 110.51(12)
C27 N2 C28 111.48(13)
C27 N2 H2 124.3
C28 N2 H2 124.3
C2 C1 C6 122.21(19)
C2 C1 H1 118.9
C6 C1 H1 118.9
C3 C2 C1 118.2(2)
C3 C2 H2A 120.9
C1 C2 H2A 120.9
F1 C3 C4 118.6(2)
F1 C3 C2 118.8(2)
C4 C3 C2 122.7(2)
C3 C4 C5 117.2(2)
C3 C4 H4 121.4
C5 C4 H4 121.4
F2 C5 C4 117.51(18)
F2 C5 C6 118.67(18)
C4 C5 C6 123.8(2)
C5 C6 C1 115.88(17)
C5 C6 C7 122.52(17)
C1 C6 C7 121.59(15)
C12 C7 C8 118.18(16)
C12 C7 C6 120.24(16)
C8 C7 C6 121.57(15)
C9 C8 C7 121.07(16)
C9 C8 H8 119.5
C7 C8 H8 119.5
C8 C9 C10 120.65(16)
C8 C9 H9 119.7
C10 C9 H9 119.7
C11 C10 C9 118.73(15)
C11 C10 C13 123.87(14)
C9 C10 C13 117.40(15)
C12 C11 C10 120.51(15)
C12 C11 H11 119.7
C10 C11 H11 119.7
C11 C12 C7 120.86(16)
C11 C12 H12 119.6
C7 C12 H12 119.6
O1 C13 C10 119.98(15)
O1 C13 C14 120.52(15)
C10 C13 C14 119.42(13)
C13 C14 C15 113.52(13)
C13 C14 C20 113.61(12)
C15 C14 C20 102.61(12)
C13 C14 H14 108.9
C15 C14 H14 108.9
C20 C14 H14 108.9
C21 C15 C16 114.09(13)
C21 C15 C14 116.62(13)
C16 C15 C14 102.18(12)
C21 C15 H15 107.8
C16 C15 H15 107.8
C14 C15 H15 107.8
N1 C16 C15 105.67(12)
N1 C16 C17 105.33(14)
C15 C16 C17 117.11(15)
N1 C16 H16 109.5
C15 C16 H16 109.5
C17 C16 H16 109.5
C18' C17 C16 106.51(19)
C16 C17 C18 104.8(2)
C16 C17 H17A 110.8
C18 C17 H17A 110.8
C16 C17 H17B 110.8
C18 C17 H17B 110.8
H17A C17 H17B 108.9
C18' C17 H17C 110.4
C16 C17 H17C 110.4
C18' C17 H17D 110.4
C16 C17 H17D 110.4
H17C C17 H17D 108.6
C19 C18 C17 106.0(3)
C19 C18 H18A 110.5
C17 C18 H18A 110.5
C19 C18 H18B 110.5
C17 C18 H18B 110.5
H18A C18 H18B 108.7
C17 C18' C19 105.6(2)
C17 C18' H18C 110.6
C19 C18' H18C 110.6
C17 C18' H18D 110.6
C19 C18' H18D 110.6
H18C C18' H18D 108.8
C18 C19 N1 106.5(2)
N1 C19 C18' 103.87(18)
C18 C19 H19A 110.4
N1 C19 H19A 110.4
C18 C19 H19B 110.4
N1 C19 H19B 110.4
H19A C19 H19B 108.6
N1 C19 H19C 111.0
C18' C19 H19C 111.0
N1 C19 H19D 111.0
C18' C19 H19D 111.0
H19C C19 H19D 109.0
N1 C20 C33 118.78(13)
N1 C20 C27 108.89(12)
C33 C20 C27 101.75(12)
N1 C20 C14 103.27(11)
C33 C20 C14 113.37(12)
C27 C20 C14 110.84(12)
C22 C21 C26 117.80(16)
C22 C21 C15 120.53(15)
C26 C21 C15 121.62(15)
C21 C22 C23 120.75(18)
C21 C22 H22 119.6
C23 C22 H22 119.6
C24 C23 C22 120.42(19)
C24 C23 H23 119.8
C22 C23 H23 119.8
C23 C24 C25 119.61(19)
C23 C24 H24 120.2
C25 C24 H24 120.2
C24 C25 C26 120.3(2)
C24 C25 H25 119.9
C26 C25 H25 119.9
C25 C26 C21 121.12(19)
C25 C26 H26 119.4
C21 C26 H26 119.4
O2 C27 N2 126.71(14)
O2 C27 C20 125.07(14)
N2 C27 C20 108.22(13)
C29 C28 C33 121.90(17)
C29 C28 N2 127.86(16)
C33 C28 N2 110.23(14)
C28 C29 C30 117.55(19)
C28 C29 H29 121.2
C30 C29 H29 121.2
C31 C30 C29 121.45(18)
C31 C30 H30 119.3
C29 C30 H30 119.3
C30 C31 C32 120.43(19)
C30 C31 H31 119.8
C32 C31 H31 119.8
C33 C32 C31 119.01(18)
C33 C32 H32 120.5
C31 C32 H32 120.5
C32 C33 C28 119.65(15)
C32 C33 C20 132.10(15)
C28 C33 C20 108.17(13)

loop_
_geom_bond_atom_site_label_1
_geom_bond_atom_site_label_2
_geom_bond_distance
F1 C3 1.354(2)
F2 C5 1.352(2)
O1 C13 1.2096(19)
O2 C27 1.2211(19)
N1 C19 1.464(2)
N1 C20 1.4655(19)
N1 C16 1.478(2)
N2 C27 1.349(2)
N2 C28 1.403(2)
N2 H2 0.8600
C1 C2 1.382(3)
C1 C6 1.387(3)
C1 H1 0.9300
C2 C3 1.365(3)
C2 H2A 0.9300
C3 C4 1.362(3)
C4 C5 1.374(3)
C4 H4 0.9300
C5 C6 1.383(2)
C6 C7 1.491(2)
C7 C12 1.391(2)
C7 C8 1.392(2)
C8 C9 1.373(2)
C8 H8 0.9300
C9 C10 1.393(2)
C9 H9 0.9300
C10 C11 1.385(2)
C10 C13 1.499(2)
C11 C12 1.385(2)
C11 H11 0.9300
C12 H12 0.9300
C13 C14 1.522(2)
C14 C15 1.534(2)
C14 C20 1.561(2)
C14 H14 0.9800
C15 C21 1.508(2)
C15 C16 1.526(2)
C15 H15 0.9800
C16 C17 1.527(2)
C16 H16 0.9800
C17 C18' 1.446(4)
C17 C18 1.534(5)
C17 H17A 0.9700
C17 H17B 0.9700
C17 H17C 0.9700
C17 H17D 0.9700
C18 C19 1.457(5)
C18 H18A 0.9700
C18 H18B 0.9700
C18' C19 1.552(4)
C18' H18C 0.9700
C18' H18D 0.9700
C19 H19A 0.9700
C19 H19B 0.9700
C19 H19C 0.9700
C19 H19D 0.9700
C20 C33 1.518(2)
C20 C27 1.549(2)
C21 C22 1.380(2)
C21 C26 1.383(3)
C22 C23 1.390(3)
C22 H22 0.9300
C23 C24 1.361(3)
C23 H23 0.9300
C24 C25 1.367(3)
C24 H24 0.9300
C25 C26 1.379(3)
C25 H25 0.9300
C26 H26 0.9300
C28 C29 1.378(2)
C28 C33 1.388(2)
C29 C30 1.383(3)
C29 H29 0.9300
C30 C31 1.376(3)
C30 H30 0.9300
C31 C32 1.385(3)
C31 H31 0.9300
C32 C33 1.381(2)
C32 H32 0.9300

loop_
_geom_hbond_atom_site_label_D
_geom_hbond_atom_site_label_H
_geom_hbond_atom_site_label_A
_geom_hbond_site_symmetry_A
_geom_hbond_distance_DH
_geom_hbond_distance_HA
_geom_hbond_distance_DA
_geom_hbond_angle_DHA
N2 H2 O2 3_765 0.86 2.06 2.854(2) 154
C18 H18B O1 2_655 0.97 2.36 3.175(6) 141
C19 H19C Cg 1_565 0.97 2.91 3.659(2) 135

loop_
_geom_torsion_atom_site_label_1
_geom_torsion_atom_site_label_2
_geom_torsion_atom_site_label_3
_geom_torsion_atom_site_label_4
_geom_torsion
C6 C1 C2 C3 0.9(3)
C1 C2 C3 F1 179.5(2)
C1 C2 C3 C4 -0.9(4)
F1 C3 C4 C5 179.6(2)
C2 C3 C4 C5 -0.1(4)
C3 C4 C5 F2 -179.8(2)
C3 C4 C5 C6 1.0(3)
F2 C5 C6 C1 179.88(18)
C4 C5 C6 C1 -1.0(3)
F2 C5 C6 C7 0.5(3)
C4 C5 C6 C7 179.63(19)
C2 C1 C6 C5 0.0(3)
C2 C1 C6 C7 179.36(18)
C5 C6 C7 C12 -136.73(18)
C1 C6 C7 C12 43.9(2)
C5 C6 C7 C8 44.6(2)
C1 C6 C7 C8 -134.78(19)
C12 C7 C8 C9 0.0(3)
C6 C7 C8 C9 178.73(16)
C7 C8 C9 C10 -0.8(3)
C8 C9 C10 C11 0.9(3)
C8 C9 C10 C13 -178.25(16)
C9 C10 C11 C12 -0.2(2)
C13 C10 C11 C12 178.90(15)
C10 C11 C12 C7 -0.6(2)
C8 C7 C12 C11 0.7(2)
C6 C7 C12 C11 -178.04(15)
C11 C10 C13 O1 143.39(17)
C9 C10 C13 O1 -37.5(2)
C11 C10 C13 C14 -39.9(2)
C9 C10 C13 C14 139.20(15)
O1 C13 C14 C15 3.2(2)
C10 C13 C14 C15 -173.45(13)
O1 C13 C14 C20 119.99(17)
C10 C13 C14 C20 -56.69(18)
C13 C14 C15 C21 -72.60(17)
C20 C14 C15 C21 164.38(13)
C13 C14 C15 C16 162.29(12)
C20 C14 C15 C16 39.26(14)
C19 N1 C16 C15 -125.74(14)
C20 N1 C16 C15 8.51(16)
C19 N1 C16 C17 -1.15(19)
C20 N1 C16 C17 133.09(15)
C21 C15 C16 N1 -156.70(13)
C14 C15 C16 N1 -29.93(15)
C21 C15 C16 C17 86.42(18)
C14 C15 C16 C17 -146.81(15)
N1 C16 C17 C18' 19.2(3)
C15 C16 C17 C18' 136.3(2)
N1 C16 C17 C18 -14.8(3)
C15 C16 C17 C18 102.3(3)
C16 C17 C18 C19 25.7(4)
C16 C17 C18' C19 -28.9(3)
C17 C18 C19 N1 -26.6(4)
C20 N1 C19 C18 -111.9(3)
C16 N1 C19 C18 17.6(3)
C20 N1 C19 C18' -145.4(2)
C16 N1 C19 C18' -15.8(2)
C17 C18' C19 N1 27.8(3)
C19 N1 C20 C33 19.1(2)
C16 N1 C20 C33 -110.25(15)
C19 N1 C20 C27 -96.55(17)
C16 N1 C20 C27 134.06(13)
C19 N1 C20 C14 145.62(14)
C16 N1 C20 C14 16.22(15)
C13 C14 C20 N1 -157.37(12)
C15 C14 C20 N1 -34.41(14)
C13 C14 C20 C33 -27.52(17)
C15 C14 C20 C33 95.44(14)
C13 C14 C20 C27 86.17(15)
C15 C14 C20 C27 -150.87(12)
C16 C15 C21 C22 -111.32(18)
C14 C15 C21 C22 129.83(17)
C16 C15 C21 C26 66.1(2)
C14 C15 C21 C26 -52.7(2)
C26 C21 C22 C23 -0.5(3)
C15 C21 C22 C23 177.01(18)
C21 C22 C23 C24 0.2(3)
C22 C23 C24 C25 -0.2(4)
C23 C24 C25 C26 0.6(4)
C24 C25 C26 C21 -1.0(4)
C22 C21 C26 C25 0.9(3)
C15 C21 C26 C25 -176.6(2)
C28 N2 C27 O2 -175.97(15)
C28 N2 C27 C20 3.84(17)
N1 C20 C27 O2 -56.15(19)
C33 C20 C27 O2 177.63(15)
C14 C20 C27 O2 56.79(19)
N1 C20 C27 N2 124.03(13)
C33 C20 C27 N2 -2.19(16)
C14 C20 C27 N2 -123.03(13)
C27 N2 C28 C29 175.07(17)
C27 N2 C28 C33 -4.09(19)
C33 C28 C29 C30 0.4(3)
N2 C28 C29 C30 -178.66(18)
C28 C29 C30 C31 -0.9(3)
C29 C30 C31 C32 0.6(3)
C30 C31 C32 C33 0.3(3)
C31 C32 C33 C28 -0.9(3)
C31 C32 C33 C20 175.64(17)
C29 C28 C33 C32 0.5(3)
N2 C28 C33 C32 179.70(15)
C29 C28 C33 C20 -176.78(16)
N2 C28 C33 C20 2.44(18)
N1 C20 C33 C32 63.6(2)
C27 C20 C33 C32 -176.98(17)
C14 C20 C33 C32 -57.9(2)
N1 C20 C33 C28 -119.62(15)
C27 C20 C33 C28 -0.18(16)
C14 C20 C33 C28 118.87(14)

_cod_database_fobs_code 2240919
